data_4336950
loop_
_publ_author_name
'Derek Isrow'
'Nathan J. DeYonker'
'Anjaneyulu Koppaka'
'Perry J. Pellechia'
'Charles Edwin Webster'
'Burjor Captain'

_publ_section_title
;
 Metal-Ligand Synergistic Effects in the Complex Ni(\h2-TEMPO)2:
 Synthesis, Structures, and Reactivity
;
_journal_name_full 'Inorganic Chemistry'
_journal_page_first 13882
_journal_page_last 13893
_journal_paper_doi 10.1021/ic401296f
_journal_volume 52
_journal_year 2013
_chemical_formula_sum 'C20 H38 N2 Ni O2'
_chemical_formula_weight 397.23
_chemical_name_systematic
; 
 ? 
;
_space_group_IT_number 14
_symmetry_cell_setting monoclinic
_symmetry_space_group_name_Hall '-P 2ybc'
_symmetry_space_group_name_H-M 'P 1 21/c 1'
_atom_sites_solution_hydrogens geom
_atom_sites_solution_primary direct
_atom_sites_solution_secondary difmap
_audit_creation_method SHELXL-97
_cell_angle_alpha 90.00
_cell_angle_beta 92.6580(6)
_cell_angle_gamma 90.00
_cell_formula_units_Z 4
_cell_length_a 13.6684(6)
_cell_length_b 11.5267(5)
_cell_length_c 14.3518(6)
_cell_measurement_reflns_used 9436
_cell_measurement_temperature 296(2)
_cell_measurement_theta_max 30.26
_cell_measurement_theta_min 2.27
_cell_volume 2258.72(17)
_computing_cell_refinement 'SAINT+  V7.46A (Bruker, 2007)'
_computing_data_collection 'APEX2 v2.2-0 (Bruker, 2007)'
_computing_data_reduction 'SAINT+  V7.46A (Bruker, 2007)'
_computing_molecular_graphics 'XSHELL v4.02 (Bruker, 2000)'
_computing_publication_material 'XCIF v6.12 (Bruker, 2001)'
_computing_structure_refinement 'SHELXL-97 (Sheldrick, 2008)'
_computing_structure_solution 'SHELXS-97 (Sheldrick, 2008)'
_diffrn_ambient_temperature 296(2)
_diffrn_measured_fraction_theta_full 0.999
_diffrn_measured_fraction_theta_max 0.999
_diffrn_measurement_device_type 'Bruker SMART APEX2 CCD diffractometer'
_diffrn_measurement_method 'omega scans'
_diffrn_radiation_monochromator graphite
_diffrn_radiation_source 'fine-focus sealed tube'
_diffrn_radiation_type MoK\a
_diffrn_radiation_wavelength 0.71073
_diffrn_reflns_av_R_equivalents 0.0284
_diffrn_reflns_av_sigmaI/netI 0.0225
_diffrn_reflns_limit_h_max 18
_diffrn_reflns_limit_h_min -18
_diffrn_reflns_limit_k_max 15
_diffrn_reflns_limit_k_min -15
_diffrn_reflns_limit_l_max 18
_diffrn_reflns_limit_l_min -18
_diffrn_reflns_number 22515
_diffrn_reflns_theta_full 28.00
_diffrn_reflns_theta_max 28.00
_diffrn_reflns_theta_min 2.27
_exptl_absorpt_coefficient_mu 0.873
_exptl_absorpt_correction_T_max 0.9178
_exptl_absorpt_correction_T_min 0.7216
_exptl_absorpt_correction_type multi-scan
_exptl_absorpt_process_details '(SADABS 2007/4 Bruker)'
_exptl_crystal_colour red
_exptl_crystal_density_diffrn 1.168
_exptl_crystal_description block
_exptl_crystal_F_000 864
_exptl_crystal_size_max 0.40
_exptl_crystal_size_mid 0.30
_exptl_crystal_size_min 0.10
_refine_diff_density_max 0.260
_refine_diff_density_min -0.313
_refine_diff_density_rms 0.058
_refine_ls_extinction_method none
_refine_ls_goodness_of_fit_ref 1.018
_refine_ls_hydrogen_treatment mixed
_refine_ls_matrix_type full
_refine_ls_number_parameters 242
_refine_ls_number_reflns 5456
_refine_ls_number_restraints 0
_refine_ls_restrained_S_all 1.018
_refine_ls_R_factor_all 0.0388
_refine_ls_R_factor_gt 0.0307
_refine_ls_shift/su_max 0.001
_refine_ls_shift/su_mean 0.000
_refine_ls_structure_factor_coef Fsqd
_refine_ls_weighting_details 'calc w=1/[\s^2^(Fo^2^)+(0.0482P)^2^+0.3960P] where P=(Fo^2^+2Fc^2^)/3'
_refine_ls_weighting_scheme calc
_refine_ls_wR_factor_gt 0.0813
_refine_ls_wR_factor_ref 0.0874
_reflns_number_gt 4597
_reflns_number_total 5456
_reflns_threshold_expression >2sigma(I)
_cod_data_source_file ic401296f_si_002_5.cif
_cod_data_source_block compound_5
_cod_original_sg_symbol_H-M 'P 1 21/c 1 '
_cod_database_code 4336950

loop_
_symmetry_equiv_pos_as_xyz
'x, y, z'
'-x, y+1/2, -z+1/2'
'-x, -y, -z'
'x, -y-1/2, z-1/2'

loop_
_atom_site_label
_atom_site_type_symbol
_atom_site_fract_x
_atom_site_fract_y
_atom_site_fract_z
_atom_site_U_iso_or_equiv
_atom_site_adp_type
_atom_site_occupancy
_atom_site_symmetry_multiplicity
_atom_site_calc_flag
_atom_site_refinement_flags
Ni1 Ni 0.246527(13) 0.531758(15) 0.203763(13) 0.04178(8) Uani 1 1 d .
N1 N 0.30918(9) 0.65509(10) 0.14567(9) 0.0454(3) Uani 1 1 d .
N2 N 0.14446(9) 0.36812(10) 0.30824(8) 0.0387(2) Uani 1 1 d .
O1 O 0.23404(8) 0.69252(10) 0.20010(9) 0.0605(3) Uani 1 1 d .
O2 O 0.15041(8) 0.48642(8) 0.28677(8) 0.0484(3) Uani 1 1 d .
C1 C 0.29594(11) 0.38585(13) 0.17356(10) 0.0439(3) Uani 1 1 d .
C2 C 0.32249(14) 0.28912(18) 0.15866(13) 0.0622(5) Uani 1 1 d .
C3 C 0.19339(15) 0.6074(2) 0.01500(16) 0.0782(6) Uani 1 1 d .
H3A H 0.2009 0.5277 0.0333 0.117 Uiso 1 1 calc R
H3B H 0.1811 0.6118 -0.0513 0.117 Uiso 1 1 calc R
H3C H 0.1393 0.6409 0.0458 0.117 Uiso 1 1 calc R
C4 C 0.26950(17) 0.80268(17) 0.01980(17) 0.0800(6) Uani 1 1 d .
H4A H 0.2263 0.8353 0.0637 0.120 Uiso 1 1 calc R
H4B H 0.2406 0.8103 -0.0422 0.120 Uiso 1 1 calc R
H4C H 0.3310 0.8431 0.0239 0.120 Uiso 1 1 calc R
C5 C 0.42134(15) 0.6384(2) 0.28530(14) 0.0732(5) Uani 1 1 d .
H5A H 0.4169 0.5555 0.2811 0.110 Uiso 1 1 calc R
H5B H 0.3705 0.6672 0.3231 0.110 Uiso 1 1 calc R
H5C H 0.4840 0.6597 0.3131 0.110 Uiso 1 1 calc R
C6 C 0.41860(19) 0.82315(18) 0.19676(18) 0.0878(7) Uani 1 1 d .
H6A H 0.4744 0.8419 0.2371 0.132 Uiso 1 1 calc R
H6B H 0.3604 0.8537 0.2227 0.132 Uiso 1 1 calc R
H6C H 0.4266 0.8566 0.1363 0.132 Uiso 1 1 calc R
C7 C 0.28652(12) 0.67370(14) 0.04218(12) 0.0532(4) Uani 1 1 d .
C8 C 0.37128(14) 0.62337(16) -0.01023(12) 0.0612(4) Uani 1 1 d .
H8A H 0.3710 0.5396 -0.0036 0.073 Uiso 1 1 calc R
H8B H 0.3612 0.6411 -0.0760 0.073 Uiso 1 1 calc R
C9 C 0.47041(14) 0.66909(19) 0.02352(14) 0.0715(5) Uani 1 1 d .
H9A H 0.4729 0.7525 0.0149 0.086 Uiso 1 1 calc R
H9B H 0.5213 0.6342 -0.0121 0.086 Uiso 1 1 calc R
C10 C 0.48721(13) 0.63962(19) 0.12661(14) 0.0661(5) Uani 1 1 d .
H10A H 0.5511 0.6683 0.1481 0.079 Uiso 1 1 calc R
H10B H 0.4876 0.5559 0.1338 0.079 Uiso 1 1 calc R
C11 C 0.40960(12) 0.69100(15) 0.18756(12) 0.0556(4) Uani 1 1 d .
C12 C 0.29067(13) 0.38103(16) 0.41433(12) 0.0576(4) Uani 1 1 d .
H12A H 0.3201 0.3581 0.4735 0.086 Uiso 1 1 calc R
H12B H 0.2951 0.4637 0.4078 0.086 Uiso 1 1 calc R
H12C H 0.3244 0.3442 0.3652 0.086 Uiso 1 1 calc R
C13 C 0.12765(15) 0.41537(18) 0.47904(13) 0.0679(5) Uani 1 1 d .
H13A H 0.0673 0.3771 0.4916 0.102 Uiso 1 1 calc R
H13B H 0.1139 0.4911 0.4539 0.102 Uiso 1 1 calc R
H13C H 0.1670 0.4225 0.5359 0.102 Uiso 1 1 calc R
C14 C -0.03875(13) 0.38590(16) 0.31902(16) 0.0668(5) Uani 1 1 d .
H14A H -0.0451 0.3613 0.3823 0.100 Uiso 1 1 calc R
H14B H -0.0990 0.3714 0.2838 0.100 Uiso 1 1 calc R
H14C H -0.0243 0.4674 0.3179 0.100 Uiso 1 1 calc R
C15 C 0.03687(14) 0.3332(2) 0.17058(13) 0.0711(5) Uani 1 1 d .
H15A H -0.0217 0.2962 0.1458 0.107 Uiso 1 1 calc R
H15B H 0.0929 0.2982 0.1440 0.107 Uiso 1 1 calc R
H15C H 0.0349 0.4143 0.1553 0.107 Uiso 1 1 calc R
C16 C 0.18290(12) 0.34439(13) 0.40870(10) 0.0461(3) Uani 1 1 d .
C17 C 0.17534(14) 0.21376(15) 0.42490(12) 0.0580(4) Uani 1 1 d .
H17A H 0.2211 0.1743 0.3861 0.070 Uiso 1 1 calc R
H17B H 0.1942 0.1970 0.4895 0.070 Uiso 1 1 calc R
C18 C 0.07334(15) 0.16635(15) 0.40322(14) 0.0650(5) Uani 1 1 d .
H18A H 0.0725 0.0835 0.4149 0.078 Uiso 1 1 calc R
H18B H 0.0273 0.2029 0.4434 0.078 Uiso 1 1 calc R
C19 C 0.04343(13) 0.18999(14) 0.30214(13) 0.0583(4) Uani 1 1 d .
H19A H -0.0219 0.1593 0.2893 0.070 Uiso 1 1 calc R
H19B H 0.0876 0.1488 0.2628 0.070 Uiso 1 1 calc R
C20 C 0.04401(11) 0.31874(14) 0.27615(11) 0.0475(3) Uani 1 1 d .
H2 H 0.3390(19) 0.218(2) 0.1502(17) 0.100(8) Uiso 1 1 d .
H1 H 0.1864(12) 0.3340(14) 0.2765(11) 0.040(4) Uiso 1 1 d .

loop_
_atom_site_aniso_label
_atom_site_aniso_U_11
_atom_site_aniso_U_22
_atom_site_aniso_U_33
_atom_site_aniso_U_23
_atom_site_aniso_U_13
_atom_site_aniso_U_12
Ni1 0.03690(11) 0.03886(11) 0.05068(12) 0.00652(7) 0.01377(8) 0.00007(7)
N1 0.0414(6) 0.0391(6) 0.0573(7) 0.0045(5) 0.0207(5) 0.0008(5)
N2 0.0392(6) 0.0332(5) 0.0445(6) 0.0018(5) 0.0113(5) 0.0003(5)
O1 0.0583(7) 0.0434(6) 0.0834(8) 0.0071(5) 0.0407(6) 0.0066(5)
O2 0.0491(6) 0.0325(5) 0.0656(7) 0.0085(4) 0.0239(5) 0.0011(4)
C1 0.0388(7) 0.0537(8) 0.0396(7) 0.0020(6) 0.0057(6) 0.0028(6)
C2 0.0619(11) 0.0649(11) 0.0592(10) -0.0122(9) -0.0032(8) 0.0202(9)
C3 0.0624(12) 0.0909(15) 0.0798(14) 0.0300(12) -0.0115(10) -0.0033(10)
C4 0.0850(14) 0.0584(11) 0.0995(16) 0.0328(11) 0.0337(12) 0.0241(10)
C5 0.0698(12) 0.0873(14) 0.0627(11) -0.0040(10) 0.0039(9) -0.0252(11)
C6 0.1026(17) 0.0588(12) 0.1041(17) -0.0122(11) 0.0283(14) -0.0296(12)
C7 0.0510(9) 0.0483(8) 0.0613(9) 0.0183(7) 0.0128(7) 0.0085(7)
C8 0.0715(11) 0.0601(10) 0.0533(9) 0.0087(8) 0.0176(8) 0.0137(8)
C9 0.0627(11) 0.0772(13) 0.0779(12) 0.0107(10) 0.0381(10) 0.0098(9)
C10 0.0423(9) 0.0764(12) 0.0810(12) 0.0047(10) 0.0184(8) -0.0036(8)
C11 0.0523(9) 0.0528(9) 0.0631(10) -0.0038(7) 0.0164(7) -0.0148(7)
C12 0.0564(10) 0.0682(11) 0.0477(8) -0.0002(7) -0.0013(7) -0.0128(8)
C13 0.0801(13) 0.0691(12) 0.0566(10) -0.0167(9) 0.0261(9) -0.0171(10)
C14 0.0438(9) 0.0587(10) 0.0994(15) 0.0128(10) 0.0199(9) 0.0011(7)
C15 0.0546(10) 0.0978(15) 0.0597(11) 0.0086(10) -0.0112(8) -0.0038(10)
C16 0.0537(8) 0.0464(8) 0.0388(7) -0.0015(6) 0.0066(6) -0.0088(6)
C17 0.0685(11) 0.0507(9) 0.0543(9) 0.0123(7) -0.0041(8) -0.0068(8)
C18 0.0741(12) 0.0428(8) 0.0775(12) 0.0161(8) -0.0019(9) -0.0155(8)
C19 0.0562(9) 0.0410(8) 0.0769(11) -0.0027(8) -0.0046(8) -0.0104(7)
C20 0.0391(7) 0.0467(8) 0.0567(9) 0.0057(6) 0.0030(6) -0.0029(6)

loop_
_atom_type_symbol
_atom_type_description
_atom_type_scat_dispersion_real
_atom_type_scat_dispersion_imag
_atom_type_scat_source
C C 0.0033 0.0016 'International Tables Vol C Tables 4.2.6.8 and 6.1.1.4'
H H 0.0000 0.0000 'International Tables Vol C Tables 4.2.6.8 and 6.1.1.4'
N N 0.0061 0.0033 'International Tables Vol C Tables 4.2.6.8 and 6.1.1.4'
O O 0.0106 0.0060 'International Tables Vol C Tables 4.2.6.8 and 6.1.1.4'
Ni Ni 0.3393 1.1124 'International Tables Vol C Tables 4.2.6.8 and 6.1.1.4'

loop_
_geom_angle_atom_site_label_1
_geom_angle_atom_site_label_2
_geom_angle_atom_site_label_3
_geom_angle
O1 Ni1 C1 157.23(5)
O1 Ni1 N1 43.60(5)
C1 Ni1 N1 113.66(6)
O1 Ni1 O2 103.17(4)
C1 Ni1 O2 99.59(5)
N1 Ni1 O2 146.73(5)
O1 N1 C7 112.58(12)
O1 N1 C11 111.63(12)
C7 N1 C11 119.00(12)
O1 N1 Ni1 67.68(7)
C7 N1 Ni1 117.74(10)
C11 N1 Ni1 116.77(10)
O2 N2 C16 111.03(11)
O2 N2 C20 110.77(11)
C16 N2 C20 118.50(11)
N1 O1 Ni1 68.72(7)
N2 O2 Ni1 117.22(8)
C2 C1 Ni1 175.03(16)
N1 C7 C3 108.09(13)
N1 C7 C8 107.67(13)
C3 C7 C8 109.18(17)
N1 C7 C4 111.30(16)
C3 C7 C4 108.41(16)
C8 C7 C4 112.09(14)
C9 C8 C7 113.53(16)
C8 C9 C10 108.99(15)
C9 C10 C11 113.10(16)
C10 C11 C5 109.02(17)
C10 C11 N1 107.74(14)
C5 C11 N1 107.90(13)
C10 C11 C6 112.33(15)
C5 C11 C6 108.05(17)
N1 C11 C6 111.69(16)
C13 C16 C17 112.87(14)
C13 C16 C12 108.76(14)
C17 C16 C12 109.61(14)
C13 C16 N2 111.55(14)
C17 C16 N2 107.20(12)
C12 C16 N2 106.66(12)
C18 C17 C16 113.08(15)
C19 C18 C17 109.68(15)
C18 C19 C20 113.83(14)
C15 C20 C14 109.37(15)
C15 C20 C19 110.34(15)
C14 C20 C19 112.45(14)
C15 C20 N2 105.83(12)
C14 C20 N2 111.13(14)
C19 C20 N2 107.50(12)

loop_
_geom_bond_atom_site_label_1
_geom_bond_atom_site_label_2
_geom_bond_distance
Ni1 O1 1.8614(12)
Ni1 C1 1.8708(15)
Ni1 N1 1.8750(12)
Ni1 O2 1.8878(10)
N1 O1 1.3877(15)
N1 C7 1.518(2)
N1 C11 1.530(2)
N2 O2 1.4011(14)
N2 C16 1.5361(19)
N2 C20 1.5370(19)
C1 C2 1.195(2)
C3 C7 1.520(3)
C4 C7 1.536(2)
C5 C11 1.530(3)
C6 C11 1.533(3)
C7 C8 1.525(2)
C8 C9 1.512(3)
C9 C10 1.525(3)
C10 C11 1.526(2)
C12 C16 1.531(2)
C13 C16 1.526(2)
C14 C20 1.524(2)
C15 C20 1.523(2)
C16 C17 1.528(2)
C17 C18 1.516(3)
C18 C19 1.514(3)
C19 C20 1.530(2)
